data_4075084
loop_
_publ_author_name
'Leung, Wing-Por'
'So, Cheuk-Wai'
'Chong, Kim-Hung'
'Kan, Kwok-Wai'
'Chan, Hoi-Shan'
'Mak, Thomas C. W.'

_publ_section_title
;
 Reactivity of Pyridyl-1-azaallyl Germanium(II) Chloride:&#x00A0;
 Synthesis of Novel Lithium Germinate [{(PhC&#x22EE;C)3Ge}3GeLi(Et2O)3]
 and Ge(II)&#x2212;M(I) (M = Cu and Au) Adducts
;
_journal_issue 11
_journal_name_full Organometallics
_journal_page_first 2851
_journal_paper_doi 10.1021/om060032g
_journal_volume 25
_journal_year 2006
_chemical_formula_sum 'C108 H172 Cl4 Cu4 Ge4 I4 N8 O8 Si8'
_chemical_formula_weight 3129.18
_chemical_name_systematic
; 
 ? 
;
_space_group_IT_number 114
_symmetry_cell_setting tetragonal
_symmetry_space_group_name_Hall 'P -4 2n'
_symmetry_space_group_name_H-M 'P -4 21 c'
_atom_sites_solution_hydrogens geom
_atom_sites_solution_primary direct
_atom_sites_solution_secondary difmap
_audit_creation_method SHELXL-97
_cell_angle_alpha 90.00
_cell_angle_beta 90.00
_cell_angle_gamma 90.00
_cell_formula_units_Z 2
_cell_length_a 22.2933(8)
_cell_length_b 22.2933(8)
_cell_length_c 14.1706(7)
_cell_measurement_temperature 293(2)
_cell_volume 7042.7(5)
_computing_cell_refinement 'BRUKER SMART CCD DIFFRACTOMETER'
_computing_data_collection 'BRUKER SMART CCD DIFFRACTOMETER'
_computing_data_reduction 'BRUKER SMART CCD DIFFRACTOMETER'
_computing_molecular_graphics 'SIEMENS SHELXTL'
_computing_publication_material 'SIEMENS SHEXLTL'
_computing_structure_refinement 'SHELXL-97 (Sheldrick, 1997)'
_computing_structure_solution 'SHELXS-97 (Sheldrick, 1990)'
_diffrn_ambient_temperature 293(2)
_diffrn_measured_fraction_theta_full 1.000
_diffrn_measured_fraction_theta_max 1.000
_diffrn_measurement_device_type 'BRUKER SMART CCD DIFFRACTOMETER'
_diffrn_measurement_method 'OMEGA SCAN'
_diffrn_radiation_monochromator graphite
_diffrn_radiation_source 'fine-focus sealed tube'
_diffrn_radiation_type MoK\a
_diffrn_radiation_wavelength 0.71073
_diffrn_reflns_av_R_equivalents 0.1254
_diffrn_reflns_av_sigmaI/netI 0.1051
_diffrn_reflns_limit_h_max 26
_diffrn_reflns_limit_h_min -26
_diffrn_reflns_limit_k_max 26
_diffrn_reflns_limit_k_min -24
_diffrn_reflns_limit_l_max 16
_diffrn_reflns_limit_l_min -16
_diffrn_reflns_number 37635
_diffrn_reflns_theta_full 25.00
_diffrn_reflns_theta_max 25.00
_diffrn_reflns_theta_min 1.29
_exptl_absorpt_coefficient_mu 2.502
_exptl_absorpt_correction_T_max 1.0000
_exptl_absorpt_correction_T_min 0.390485
_exptl_absorpt_correction_type SADABS
_exptl_crystal_colour YELLOW
_exptl_crystal_density_diffrn 1.476
_exptl_crystal_density_method 'not measured'
_exptl_crystal_description BLOCK
_exptl_crystal_F_000 3152
_exptl_crystal_size_max 0.40
_exptl_crystal_size_mid 0.30
_exptl_crystal_size_min 0.20
_refine_diff_density_max 0.802
_refine_diff_density_min -2.074
_refine_diff_density_rms 0.199
_refine_ls_abs_structure_details 'Flack H D (1983), Acta Cryst. A39, 876-881'
_refine_ls_abs_structure_Flack -0.04(3)
_refine_ls_extinction_method none
_refine_ls_goodness_of_fit_ref 0.916
_refine_ls_hydrogen_treatment mixed
_refine_ls_matrix_type full
_refine_ls_number_parameters 334
_refine_ls_number_reflns 6217
_refine_ls_number_restraints 1
_refine_ls_restrained_S_all 0.917
_refine_ls_R_factor_all 0.1191
_refine_ls_R_factor_gt 0.0509
_refine_ls_shift/su_max 0.012
_refine_ls_shift/su_mean 0.001
_refine_ls_structure_factor_coef Fsqd
_refine_ls_weighting_details 'calc w=1/[\s^2^(Fo^2^)+(0.0765P)^2^+0.0000P] where P=(Fo^2^+2Fc^2^)/3'
_refine_ls_weighting_scheme calc
_refine_ls_wR_factor_gt 0.1132
_refine_ls_wR_factor_ref 0.1467
_reflns_number_gt 3431
_reflns_number_total 6217
_reflns_threshold_expression >2sigma(I)
_cod_data_source_file om060032gsi20060111_015807.cif
_cod_data_source_block CKH29
_cod_depositor_comments
;
The following automatic conversions were performed:

'_symmetry_cell_setting' value 'TETRAGONAL' changed to 'tetragonal'
according to /home/saulius/struct/CIF-dictionaries/cif_core.dic
dictionary named 'cif_core.dic' version 2.4.1 from 2010-06-29.

Automatic conversion script
Id: cif_fix_values 1715 2011-07-08 13:25:40Z adriana 
;
_cod_original_sg_symbol_H-M P-42(1)c
_cod_database_code 4075084

loop_
_symmetry_equiv_pos_as_xyz
'x, y, z'
'-x, -y, z'
'y, -x, -z'
'-y, x, -z'
'-x+1/2, y+1/2, -z+1/2'
'x+1/2, -y+1/2, -z+1/2'
'-y+1/2, -x+1/2, z+1/2'
'y+1/2, x+1/2, z+1/2'

loop_
_atom_site_label
_atom_site_type_symbol
_atom_site_fract_x
_atom_site_fract_y
_atom_site_fract_z
_atom_site_U_iso_or_equiv
_atom_site_adp_type
_atom_site_occupancy
_atom_site_symmetry_multiplicity
_atom_site_calc_flag
_atom_site_refinement_flags
Ge1 Ge 0.83777(4) 1.01363(5) 0.64175(8) 0.0496(3) Uani 1 1 d D
Cl1 Cl 0.77626(15) 1.07953(15) 0.5677(3) 0.0732(10) Uani 1 1 d .
Cu1 Cu 0.93240(4) 1.00808(7) 0.57762(10) 0.0624(4) Uani 1 1 d D
I1 I 0.99069(3) 0.90435(3) 0.61221(5) 0.0540(2) Uani 1 1 d .
Si1 Si 0.62266(16) 0.9923(2) 0.7026(3) 0.0748(11) Uani 1 1 d .
Si2 Si 0.85421(17) 1.0365(2) 0.8587(3) 0.0783(12) Uani 1 1 d .
N1 N 0.7876(4) 0.9414(4) 0.6176(7) 0.052(2) Uani 1 1 d .
N2 N 0.8051(4) 1.0195(4) 0.7658(6) 0.057(3) Uani 1 1 d .
C1 C 0.8119(5) 0.8973(5) 0.5607(8) 0.055(3) Uani 1 1 d .
H1A H 0.8478 0.9044 0.5292 0.066 Uiso 1 1 calc R
C2 C 0.7836(6) 0.8436(6) 0.5504(10) 0.076(4) Uani 1 1 d .
H2A H 0.8017 0.8130 0.5160 0.092 Uiso 1 1 calc R
C3 C 0.7282(6) 0.8347(6) 0.5908(11) 0.086(5) Uani 1 1 d .
H3A H 0.7071 0.7995 0.5789 0.104 Uiso 1 1 calc R
C4 C 0.7040(6) 0.8780(6) 0.6491(10) 0.073(4) Uani 1 1 d .
H4A H 0.6692 0.8699 0.6831 0.088 Uiso 1 1 calc R
C5 C 0.7320(5) 0.9345(6) 0.6573(9) 0.056(3) Uani 1 1 d .
C6 C 0.7055(5) 0.9802(5) 0.7160(8) 0.058(3) Uani 1 1 d .
C7 C 0.6028(7) 0.9734(8) 0.5792(13) 0.128(7) Uani 1 1 d .
H7A H 0.6132 0.9324 0.5667 0.191 Uiso 1 1 calc R
H7B H 0.6244 0.9992 0.5369 0.191 Uiso 1 1 calc R
H7C H 0.5605 0.9789 0.5701 0.191 Uiso 1 1 calc R
C8 C 0.5760(6) 0.9468(7) 0.7841(13) 0.110(6) Uani 1 1 d .
H8A H 0.5877 0.9055 0.7797 0.165 Uiso 1 1 calc R
H8B H 0.5345 0.9508 0.7671 0.165 Uiso 1 1 calc R
H8C H 0.5818 0.9607 0.8476 0.165 Uiso 1 1 calc R
C9 C 0.5989(7) 1.0733(7) 0.7119(11) 0.098(5) Uani 1 1 d .
H9A H 0.6078 1.0880 0.7740 0.147 Uiso 1 1 calc R
H9B H 0.5565 1.0763 0.7006 0.147 Uiso 1 1 calc R
H9C H 0.6202 1.0966 0.6659 0.147 Uiso 1 1 calc R
C10 C 0.7408(5) 1.0165(5) 0.7719(8) 0.050(3) Uani 1 1 d .
C11 C 0.7138(6) 1.0579(6) 0.8409(9) 0.068(4) Uani 1 1 d .
C12 C 0.6763(7) 1.0352(7) 0.9112(10) 0.084(4) Uani 1 1 d .
H12A H 0.6711 0.9939 0.9154 0.101 Uiso 1 1 calc R
C13 C 0.6474(8) 1.0708(10) 0.9732(12) 0.114(6) Uani 1 1 d .
H13 H 0.6234 1.0549 1.0207 0.137 Uiso 1 1 calc R
C14 C 0.6552(9) 1.1343(10) 0.9628(14) 0.127(7) Uani 1 1 d .
H14A H 0.6335 1.1605 1.0009 0.152 Uiso 1 1 calc R
C15 C 0.6932(9) 1.1562(8) 0.8992(16) 0.135(8) Uani 1 1 d .
H15A H 0.7008 1.1972 0.8980 0.162 Uiso 1 1 calc R
C16 C 0.7217(7) 1.1191(7) 0.8343(12) 0.099(6) Uani 1 1 d .
H16A H 0.7458 1.1353 0.7872 0.119 Uiso 1 1 calc R
C17 C 0.8207(6) 1.0232(7) 0.9782(9) 0.097(5) Uani 1 1 d .
H17A H 0.8062 0.9827 0.9819 0.146 Uiso 1 1 calc R
H17B H 0.7880 1.0505 0.9880 0.146 Uiso 1 1 calc R
H17C H 0.8507 1.0295 1.0257 0.146 Uiso 1 1 calc R
C18 C 0.8828(10) 1.1135(9) 0.8503(14) 0.159(9) Uani 1 1 d .
H18A H 0.9003 1.1196 0.7891 0.238 Uiso 1 1 calc R
H18B H 0.9126 1.1198 0.8980 0.238 Uiso 1 1 calc R
H18C H 0.8504 1.1412 0.8592 0.238 Uiso 1 1 calc R
C19 C 0.9172(7) 0.9824(10) 0.8487(11) 0.136(8) Uani 1 1 d .
H19A H 0.9366 0.9873 0.7887 0.204 Uiso 1 1 calc R
H19B H 0.9021 0.9423 0.8539 0.204 Uiso 1 1 calc R
H19C H 0.9456 0.9897 0.8984 0.204 Uiso 1 1 calc R
C20 C 0.5456(16) 0.7784(13) 0.675(2) 0.194(16) Uani 1 1 d .
H20A H 0.5410 0.8131 0.6344 0.233 Uiso 1 1 calc R
H20B H 0.5505 0.7434 0.6349 0.233 Uiso 1 1 calc R
C21 C 0.4992(19) 0.772(2) 0.724(2) 0.31(3) Uani 1 1 d .
H21A H 0.4821 0.7329 0.7119 0.374 Uiso 1 1 calc R
H21B H 0.4699 0.8020 0.7047 0.374 Uiso 1 1 calc R
C22 C 0.5088(16) 0.7778(10) 0.815(3) 0.216(16) Uani 1 1 d .
H22A H 0.4884 0.7465 0.8498 0.260 Uiso 1 1 calc R
H22B H 0.4954 0.8166 0.8373 0.260 Uiso 1 1 calc R
C23 C 0.5798(16) 0.7713(10) 0.824(2) 0.173(12) Uani 1 1 d .
H23A H 0.5965 0.7999 0.8687 0.207 Uiso 1 1 calc R
H23B H 0.5918 0.7310 0.8416 0.207 Uiso 1 1 calc R
O1 O 0.5954(10) 0.7853(9) 0.729(2) 0.197(8) Uani 1 1 d .
O2 O 0.727(2) 0.7380(17) 0.372(4) 0.35(2) Uani 1 1 d .
C26 C 0.6511(15) 0.698(3) 0.363(5) 0.32(3) Uani 1 1 d .
H26A H 0.6255 0.7157 0.3151 0.382 Uiso 1 1 calc R
H26B H 0.6274 0.6721 0.4035 0.382 Uiso 1 1 calc R
C27 C 0.679(3) 0.736(4) 0.408(4) 0.45(7) Uani 1 1 d .
H27A H 0.6589 0.7747 0.4039 0.539 Uiso 1 1 calc R
H27B H 0.6820 0.7246 0.4737 0.539 Uiso 1 1 calc R
C25 C 0.700(3) 0.6674(17) 0.323(3) 0.24(2) Uani 1 1 d .
H25A H 0.7092 0.6350 0.3663 0.293 Uiso 1 1 calc R
H25B H 0.6847 0.6486 0.2661 0.293 Uiso 1 1 calc R
C24 C 0.7457(18) 0.688(4) 0.302(4) 0.43(6) Uani 1 1 d .
H24A H 0.7486 0.7013 0.2372 0.515 Uiso 1 1 calc R
H24B H 0.7805 0.6655 0.3217 0.515 Uiso 1 1 calc R

loop_
_atom_site_aniso_label
_atom_site_aniso_U_11
_atom_site_aniso_U_22
_atom_site_aniso_U_33
_atom_site_aniso_U_23
_atom_site_aniso_U_13
_atom_site_aniso_U_12
Ge1 0.0470(7) 0.0518(8) 0.0499(7) -0.0019(6) 0.0066(6) -0.0015(5)
Cl1 0.071(2) 0.067(2) 0.081(3) 0.0194(18) 0.0072(18) 0.0109(16)
Cu1 0.0519(8) 0.0639(9) 0.0712(10) 0.0004(9) 0.0087(7) -0.0041(7)
I1 0.0569(5) 0.0501(4) 0.0549(4) 0.0028(4) 0.0006(4) -0.0016(3)
Si1 0.050(2) 0.089(3) 0.086(3) 0.012(3) 0.0088(19) 0.008(2)
Si2 0.066(2) 0.115(3) 0.054(2) -0.023(2) 0.003(2) -0.017(2)
N1 0.038(5) 0.061(6) 0.058(6) -0.003(5) -0.008(5) 0.005(4)
N2 0.060(6) 0.060(7) 0.050(6) -0.011(5) 0.008(5) -0.007(5)
C1 0.052(7) 0.070(9) 0.044(7) -0.017(6) 0.011(6) 0.001(6)
C2 0.080(10) 0.065(9) 0.083(11) -0.018(8) 0.032(8) -0.012(8)
C3 0.068(9) 0.059(8) 0.132(14) -0.040(9) 0.004(9) -0.007(7)
C4 0.061(8) 0.061(9) 0.097(11) -0.009(8) 0.006(8) -0.013(7)
C5 0.037(7) 0.071(8) 0.061(8) 0.016(7) -0.001(6) 0.002(6)
C6 0.060(8) 0.063(8) 0.050(7) 0.011(6) 0.029(6) 0.011(6)
C7 0.076(11) 0.157(18) 0.150(17) -0.021(13) 0.003(11) 0.036(10)
C8 0.042(8) 0.132(14) 0.157(18) 0.033(12) 0.024(9) -0.017(8)
C9 0.079(10) 0.110(12) 0.104(13) 0.039(10) 0.021(9) 0.042(9)
C10 0.050(7) 0.052(7) 0.050(7) 0.003(6) 0.009(6) 0.008(6)
C11 0.079(9) 0.070(10) 0.054(8) -0.001(7) 0.025(7) 0.022(7)
C12 0.096(11) 0.085(10) 0.072(10) 0.001(8) 0.003(9) 0.009(8)
C13 0.109(14) 0.153(18) 0.080(12) -0.028(13) 0.032(10) 0.027(13)
C14 0.135(18) 0.126(18) 0.119(17) -0.023(14) 0.050(14) 0.046(14)
C15 0.147(16) 0.082(12) 0.18(2) -0.064(14) 0.057(16) -0.001(11)
C16 0.106(12) 0.062(10) 0.128(15) -0.026(9) 0.043(11) 0.003(8)
C17 0.086(11) 0.144(16) 0.063(9) -0.010(9) -0.003(8) 0.009(10)
C18 0.21(2) 0.153(19) 0.112(16) -0.030(14) 0.017(16) -0.109(17)
C19 0.080(11) 0.25(2) 0.082(10) -0.005(15) 0.000(9) 0.061(14)
C20 0.21(3) 0.18(3) 0.19(3) -0.09(2) -0.09(3) 0.07(2)
C21 0.23(4) 0.55(8) 0.15(3) -0.08(4) 0.05(3) 0.15(5)
C22 0.24(4) 0.110(17) 0.30(4) -0.01(2) 0.16(4) -0.03(2)
C23 0.24(3) 0.125(18) 0.15(2) 0.075(17) -0.09(2) -0.03(2)
O1 0.19(2) 0.183(17) 0.21(2) 0.030(16) 0.038(17) -0.041(15)
O2 0.34(6) 0.28(3) 0.43(8) -0.16(4) -0.02(4) -0.08(3)
C26 0.10(2) 0.42(8) 0.44(9) 0.08(7) 0.00(4) -0.02(3)
C27 0.34(10) 0.79(17) 0.22(5) -0.31(7) 0.09(6) -0.03(10)
C25 0.35(6) 0.20(4) 0.18(3) 0.04(3) 0.07(4) 0.14(4)
C24 0.11(3) 0.87(18) 0.31(7) 0.22(8) 0.11(4) 0.04(5)

loop_
_atom_type_symbol
_atom_type_description
_atom_type_scat_dispersion_real
_atom_type_scat_dispersion_imag
_atom_type_scat_source
C C 0.0033 0.0016 'International Tables Vol C Tables 4.2.6.8 and 6.1.1.4'
H H 0.0000 0.0000 'International Tables Vol C Tables 4.2.6.8 and 6.1.1.4'
N N 0.0061 0.0033 'International Tables Vol C Tables 4.2.6.8 and 6.1.1.4'
Si Si 0.0817 0.0704 'International Tables Vol C Tables 4.2.6.8 and 6.1.1.4'
Cl Cl 0.1484 0.1585 'International Tables Vol C Tables 4.2.6.8 and 6.1.1.4'
Cu Cu 0.3201 1.2651 'International Tables Vol C Tables 4.2.6.8 and 6.1.1.4'
Ge Ge 0.1547 1.8001 'International Tables Vol C Tables 4.2.6.8 and 6.1.1.4'
I I -0.4742 1.8119 'International Tables Vol C Tables 4.2.6.8 and 6.1.1.4'
O O 0.0106 0.0060 'International Tables Vol C Tables 4.2.6.8 and 6.1.1.4'

loop_
_geom_angle_atom_site_label_1
_geom_angle_atom_site_label_2
_geom_angle_atom_site_label_3
_geom_angle
_geom_angle_site_symmetry_1
_geom_angle_site_symmetry_3
N2 Ge1 N1 90.0(4) . .
N2 Ge1 Cl1 98.7(3) . .
N1 Ge1 Cl1 96.0(3) . .
N2 Ge1 Cu1 135.9(3) . .
N1 Ge1 Cu1 113.8(3) . .
Cl1 Ge1 Cu1 113.99(11) . .
Ge1 Cu1 I1 118.80(7) . 2_775
Ge1 Cu1 I1 114.59(6) . .
I1 Cu1 I1 106.67(5) 2_775 .
Ge1 Cu1 I1 100.17(6) . 3_576
I1 Cu1 I1 108.66(5) 2_775 3_576
I1 Cu1 I1 107.13(5) . 3_576
Ge1 Cu1 Cu1 156.49(5) . 2_775
I1 Cu1 Cu1 56.20(4) 2_775 2_775
I1 Cu1 Cu1 54.54(5) . 2_775
I1 Cu1 Cu1 103.06(2) 3_576 2_775
Cu1 I1 Cu1 69.26(4) 2_775 .
Cu1 I1 Cu1 69.26(4) 2_775 4_756
Cu1 I1 Cu1 68.52(4) . 4_756
C7 Si1 C8 109.2(8) . .
C7 Si1 C6 107.4(6) . .
C8 Si1 C6 114.1(6) . .
C7 Si1 C9 102.5(7) . .
C8 Si1 C9 108.8(7) . .
C6 Si1 C9 114.1(7) . .
N2 Si2 C18 111.8(8) . .
N2 Si2 C19 105.9(7) . .
C18 Si2 C19 109.9(11) . .
N2 Si2 C17 113.3(5) . .
C18 Si2 C17 110.2(8) . .
C19 Si2 C17 105.5(7) . .
C5 N1 C1 121.0(10) . .
C5 N1 Ge1 121.9(8) . .
C1 N1 Ge1 117.1(7) . .
C10 N2 Si2 126.0(7) . .
C10 N2 Ge1 115.7(7) . .
Si2 N2 Ge1 117.9(5) . .
C2 C1 N1 120.5(11) . .
C1 C2 C3 119.8(12) . .
C2 C3 C4 120.0(12) . .
C3 C4 C5 120.0(12) . .
N1 C5 C4 117.8(11) . .
N1 C5 C6 122.0(11) . .
C4 C5 C6 119.7(11) . .
C10 C6 C5 120.8(10) . .
C10 C6 Si1 122.3(9) . .
C5 C6 Si1 116.6(9) . .
C6 C10 N2 124.2(10) . .
C6 C10 C11 121.1(11) . .
N2 C10 C11 114.6(10) . .
C16 C11 C12 119.0(13) . .
C16 C11 C10 121.5(12) . .
C12 C11 C10 119.4(12) . .
C13 C12 C11 122.6(16) . .
C12 C13 C14 117.1(17) . .
C15 C14 C13 120.6(16) . .
C14 C15 C16 121.5(17) . .
C11 C16 C15 119.0(16) . .
C21 C20 O1 112(3) . .
C20 C21 C22 114(4) . .
C21 C22 C23 104(3) . .
O1 C23 C22 98.2(19) . .
C20 O1 C23 108(2) . .
C27 O2 C24 120(5) . .
C27 O2 C25 81(4) . .
C24 O2 C25 39(2) . .
C27 O2 C26 38(3) . .
C24 O2 C26 82(3) . .
C25 O2 C26 44.0(19) . .
C27 C26 C25 99(4) . .
C27 C26 O2 37(3) . .
C25 C26 O2 65(3) . .
O2 C27 C26 105(5) . .
O2 C27 C25 64(3) . .
C26 C27 C25 44(3) . .
C24 C25 C26 126(6) . .
C24 C25 O2 57(4) . .
C26 C25 O2 72(3) . .
C24 C25 C27 93(5) . .
C26 C25 C27 37(2) . .
O2 C25 C27 36(2) . .
C25 C24 O2 84(3) . .

loop_
_geom_bond_atom_site_label_1
_geom_bond_atom_site_label_2
_geom_bond_distance
_geom_bond_site_symmetry_2
Ge1 N2 1.907(9) .
Ge1 N1 1.990(9) .
Ge1 Cl1 2.267(3) .
Ge1 Cu1 2.30020(13) .
Cu1 I1 2.6442(16) 2_775
Cu1 I1 2.6976(16) .
Cu1 I1 2.7618(17) 3_576
Cu1 Cu1 3.036(2) 2_775
I1 Cu1 2.6442(16) 2_775
I1 Cu1 2.7618(17) 4_756
Si1 C7 1.852(19) .
Si1 C8 1.855(14) .
Si1 C6 1.876(12) .
Si1 C9 1.885(15) .
Si2 N2 1.754(10) .
Si2 C18 1.833(17) .
Si2 C19 1.858(16) .
Si2 C17 1.874(14) .
N1 C5 1.370(13) .
N1 C1 1.381(13) .
N2 C10 1.439(14) .
C1 C2 1.362(17) .
C2 C3 1.376(18) .
C3 C4 1.380(17) .
C4 C5 1.412(16) .
C5 C6 1.441(16) .
C6 C10 1.378(16) .
C10 C11 1.474(16) .
C11 C16 1.377(19) .
C11 C12 1.395(18) .
C12 C13 1.349(19) .
C13 C14 1.43(2) .
C14 C15 1.33(2) .
C15 C16 1.39(2) .
C20 C21 1.25(5) .
C20 O1 1.36(3) .
C21 C22 1.31(4) .
C22 C23 1.60(4) .
C23 O1 1.42(3) .
O2 C27 1.19(6) .
O2 C24 1.54(7) .
O2 C25 1.82(6) .
O2 C26 1.91(6) .
C26 C27 1.23(7) .
C26 C25 1.40(5) .
C27 C25 2.00(6) .
C25 C24 1.16(6) .
